data_4344989
loop_
_publ_author_name
'Wada, Hisami'
'Ooka, Sayaka'
'Yamamura, Tomoo'
'Kajiwara, Takashi'

_publ_section_title
;
 Light Lanthanide Complexes with Crown Ether and Its Aza Derivative Which
 Show Slow Magnetic Relaxation Behaviors.
;
_journal_issue 1
_journal_name_full 'Inorganic chemistry'
_journal_page_first 147
_journal_page_last 155
_journal_paper_doi 10.1021/acs.inorgchem.6b01764
_journal_volume 56
_journal_year 2017
_chemical_formula_sum 'C12 H26 N5 Nd O13'
_chemical_formula_weight 592.62
_chemical_name_systematic
; 
 ? 
;
_space_group_IT_number 2
_symmetry_cell_setting triclinic
_symmetry_space_group_name_Hall '-P 1'
_symmetry_space_group_name_H-M 'P -1'
_atom_sites_solution_hydrogens geom
_atom_sites_solution_primary direct
_atom_sites_solution_secondary difmap
_audit_creation_method SHELXL-97
_cell_angle_alpha 83.993(7)
_cell_angle_beta 76.239(6)
_cell_angle_gamma 66.958(6)
_cell_formula_units_Z 2
_cell_length_a 8.8362(13)
_cell_length_b 10.2370(17)
_cell_length_c 12.638(2)
_cell_measurement_reflns_used 4292
_cell_measurement_temperature 153(2)
_cell_measurement_theta_max 31.7889
_cell_measurement_theta_min 1.6591
_cell_volume 1021.7(3)
_computing_cell_refinement 'CrystalClear ver. 1.4'
_computing_data_collection 'CrystalClear ver. 1.4'
_computing_data_reduction CrystalStructure
_computing_structure_refinement 'SHELXL-97 (Sheldrick, 1997)'
_computing_structure_solution SIR97
_diffrn_ambient_temperature 153(2)
_diffrn_detector_area_resol_mean 28.5714
_diffrn_measured_fraction_theta_full 0.982
_diffrn_measured_fraction_theta_max 0.982
_diffrn_measurement_device
;
Saturn724+ (4x4 bin mode)
;
_diffrn_measurement_method 'phi and omega scans'
_diffrn_radiation_detector CCD
_diffrn_radiation_monochromator Confocal
_diffrn_radiation_source 'Rotating Anode'
_diffrn_radiation_type MoK\a
_diffrn_radiation_wavelength 0.71075
_diffrn_reflns_av_R_equivalents 0.0296
_diffrn_reflns_av_sigmaI/netI 0.0298
_diffrn_reflns_limit_h_max 12
_diffrn_reflns_limit_h_min -12
_diffrn_reflns_limit_k_max 14
_diffrn_reflns_limit_k_min -14
_diffrn_reflns_limit_l_max 17
_diffrn_reflns_limit_l_min -17
_diffrn_reflns_number 13845
_diffrn_reflns_theta_full 29.99
_diffrn_reflns_theta_max 29.99
_diffrn_reflns_theta_min 2.81
_exptl_absorpt_coefficient_mu 2.618
_exptl_absorpt_correction_T_max 0.8802
_exptl_absorpt_correction_T_min 0.8179
_exptl_absorpt_correction_type multi-scan
_exptl_crystal_colour Colorless
_exptl_crystal_density_diffrn 1.926
_exptl_crystal_density_method 'not measured'
_exptl_crystal_description Prism
_exptl_crystal_F_000 594
_exptl_crystal_size_max 0.08
_exptl_crystal_size_mid 0.07
_exptl_crystal_size_min 0.05
_refine_diff_density_max 2.146
_refine_diff_density_min -0.881
_refine_diff_density_rms 0.114
_refine_ls_extinction_method none
_refine_ls_goodness_of_fit_ref 1.072
_refine_ls_hydrogen_treatment 'riding model'
_refine_ls_matrix_type full
_refine_ls_number_parameters 384
_refine_ls_number_reflns 5839
_refine_ls_number_restraints 0
_refine_ls_restrained_S_all 1.072
_refine_ls_R_factor_all 0.0260
_refine_ls_R_factor_gt 0.0249
_refine_ls_shift/su_max 0.002
_refine_ls_shift/su_mean 0.000
_refine_ls_structure_factor_coef Fsqd
_refine_ls_weighting_details 'calc w=1/[\s^2^(Fo^2^)+(0.0334P)^2^+0.7352P] where P=(Fo^2^+2Fc^2^)/3'
_refine_ls_weighting_scheme calc
_refine_ls_wR_factor_gt 0.0613
_refine_ls_wR_factor_ref 0.0622
_reflns_number_gt 5625
_reflns_number_total 5839
_reflns_threshold_expression >2sigma(I)
_cod_data_source_file ic6b01764_si_002.cif
_cod_data_source_block complex6
_cod_depositor_comments
;
The following automatic conversions were performed:
'_atom_site_symetry_multiplicity' tag replaced with
'_atom_site_symmetry_multiplicity' tag as specified in the
replacement file
'/usr/data/users/saulius/crontab/automatic-downloads/rss-feeds/ACS/lib/lists/replacement-tags.lst'.

Automatic conversion script
Id: cif_correct_tags 4268 2015-11-12 08:31:59Z antanas 

The following automatic conversions were performed:

'_symmetry_cell_setting' value 'Triclinic' changed to 'triclinic'
according to
/usr/data/users/saulius/crontab/automatic-downloads/rss-feeds/ACS/lib/dictionaries/cif_core.dic
dictionary named 'cif_core.dic' version 2.4.2 from 2011-04-26.

'_exptl_absorpt_correction_type' value 'multi scan' changed to
'multi-scan' according to
/usr/data/users/saulius/crontab/automatic-downloads/rss-feeds/ACS/lib/dictionaries/cif_core.dic
dictionary named 'cif_core.dic' version 2.4.2 from 2011-04-26.

Automatic conversion script
Id: cif_fix_values 4268 2015-11-12 08:31:59Z antanas 

 Adding full bibliography for 4344984--4344989.cif.
;
_cod_original_sg_symbol_H-M P-1
_cod_database_code 4344989

loop_
_symmetry_equiv_pos_as_xyz
'x, y, z'
'-x, -y, -z'

loop_
_atom_site_label
_atom_site_type_symbol
_atom_site_fract_x
_atom_site_fract_y
_atom_site_fract_z
_atom_site_U_iso_or_equiv
_atom_site_adp_type
_atom_site_occupancy
_atom_site_symmetry_multiplicity
_atom_site_calc_flag
Nd Nd 0.290602(12) 0.741729(10) 0.727699(8) 0.01366(4) Uani 1 1 d
O1 O 0.23916(19) 0.84833(17) 0.91841(13) 0.0193(3) Uani 1 1 d
O2 O 0.49829(19) 0.76594(16) 0.83074(12) 0.0186(3) Uani 1 1 d
O3 O 0.4346(2) 0.8654(2) 0.98720(15) 0.0315(4) Uani 1 1 d
N1 N 0.3917(2) 0.82842(19) 0.91408(14) 0.0168(3) Uani 1 1 d
O4 O 0.2732(2) 0.49828(17) 0.70931(13) 0.0205(3) Uani 1 1 d
O5 O 0.0671(2) 0.67709(17) 0.66379(14) 0.0210(3) Uani 1 1 d
O6 O 0.0578(2) 0.4664(2) 0.67882(18) 0.0328(4) Uani 1 1 d
N2 N 0.1305(2) 0.5450(2) 0.68366(15) 0.0187(3) Uani 1 1 d
O7 O 0.3637(2) 0.67335(17) 0.52048(13) 0.0204(3) Uani 1 1 d
O8 O 0.2004(2) 0.89086(17) 0.55841(13) 0.0211(3) Uani 1 1 d
O9 O 0.2577(3) 0.8157(2) 0.39290(14) 0.0293(4) Uani 1 1 d
N3 N 0.2730(2) 0.7942(2) 0.48793(15) 0.0187(3) Uani 1 1 d
N4 N 0.5883(2) 0.53697(19) 0.66203(14) 0.0153(3) Uani 1 1 d
H1 H 0.560(4) 0.483(4) 0.635(3) 0.036(9) Uiso 1 1 d
N5 N -0.0265(2) 0.93289(19) 0.76967(15) 0.0173(3) Uani 1 1 d
H2 H -0.055(4) 0.949(4) 0.707(3) 0.031(8) Uiso 1 1 d
C1 C 0.6697(3) 0.4623(2) 0.75180(17) 0.0175(4) Uani 1 1 d
H3 H 0.701(3) 0.528(3) 0.784(2) 0.014(6) Uiso 1 1 d
H4 H 0.776(3) 0.383(3) 0.727(2) 0.013(6) Uiso 1 1 d
C2 C 0.5510(3) 0.4117(2) 0.83550(18) 0.0194(4) Uani 1 1 d
H5 H 0.520(4) 0.351(3) 0.804(2) 0.014(6) Uiso 1 1 d
H6 H 0.606(4) 0.364(3) 0.896(2) 0.023(7) Uiso 1 1 d
O10 O 0.40173(19) 0.53121(16) 0.87830(12) 0.0172(3) Uani 1 1 d
C3 C 0.2822(3) 0.4822(2) 0.95036(18) 0.0197(4) Uani 1 1 d
H7 H 0.327(4) 0.426(3) 1.012(2) 0.023(7) Uiso 1 1 d
H8 H 0.254(4) 0.423(3) 0.909(2) 0.016(6) Uiso 1 1 d
C4 C 0.1264(3) 0.6085(2) 0.99244(17) 0.0200(4) Uani 1 1 d
H9 H 0.046(4) 0.578(3) 1.041(2) 0.017(6) Uiso 1 1 d
H10 H 0.154(4) 0.673(3) 1.034(2) 0.020(7) Uiso 1 1 d
O11 O 0.05856(19) 0.68339(16) 0.90178(13) 0.0191(3) Uani 1 1 d
C5 C -0.0949(3) 0.8040(2) 0.93790(18) 0.0200(4) Uani 1 1 d
H11 H -0.077(4) 0.866(4) 0.980(3) 0.030(8) Uiso 1 1 d
H12 H -0.184(4) 0.777(3) 0.985(2) 0.019(7) Uiso 1 1 d
C6 C -0.1544(3) 0.8820(2) 0.83824(19) 0.0201(4) Uani 1 1 d
H13 H -0.265(4) 0.962(3) 0.864(2) 0.019(7) Uiso 1 1 d
H14 H -0.176(4) 0.820(3) 0.798(2) 0.022(7) Uiso 1 1 d
C7 C -0.0416(3) 1.0687(2) 0.80873(19) 0.0206(4) Uani 1 1 d
H15 H -0.158(4) 1.142(3) 0.814(2) 0.020(7) Uiso 1 1 d
H16 H -0.021(4) 1.056(3) 0.887(3) 0.028(8) Uiso 1 1 d
C8 C 0.0808(3) 1.1230(2) 0.73329(19) 0.0223(4) Uani 1 1 d
H17 H 0.058(4) 1.136(3) 0.659(3) 0.025(8) Uiso 1 1 d
H18 H 0.073(4) 1.211(3) 0.759(3) 0.030(8) Uiso 1 1 d
O12 O 0.2493(2) 1.01930(15) 0.72755(12) 0.0179(3) Uani 1 1 d
C9 C 0.3672(3) 1.0667(2) 0.65192(19) 0.0218(4) Uani 1 1 d
H19 H 0.336(3) 1.078(3) 0.581(2) 0.013(6) Uiso 1 1 d
H20 H 0.365(4) 1.155(3) 0.671(3) 0.026(8) Uiso 1 1 d
C10 C 0.5394(3) 0.9564(2) 0.64593(19) 0.0203(4) Uani 1 1 d
H21 H 0.579(4) 0.937(3) 0.709(2) 0.022(7) Uiso 1 1 d
H22 H 0.617(4) 0.986(3) 0.595(3) 0.023(7) Uiso 1 1 d
O13 O 0.54203(19) 0.82518(16) 0.61235(12) 0.0175(3) Uani 1 1 d
C11 C 0.7099(3) 0.7170(2) 0.60167(18) 0.0185(4) Uani 1 1 d
H23 H 0.752(4) 0.708(3) 0.669(2) 0.020(7) Uiso 1 1 d
H24 H 0.785(4) 0.746(3) 0.547(2) 0.019(7) Uiso 1 1 d
C12 C 0.7041(3) 0.5797(2) 0.57392(17) 0.0175(4) Uani 1 1 d
H25 H 0.671(4) 0.592(3) 0.507(3) 0.028(8) Uiso 1 1 d
H26 H 0.819(4) 0.513(3) 0.563(2) 0.023(7) Uiso 1 1 d

loop_
_atom_site_aniso_label
_atom_site_aniso_U_11
_atom_site_aniso_U_22
_atom_site_aniso_U_33
_atom_site_aniso_U_23
_atom_site_aniso_U_13
_atom_site_aniso_U_12
Nd 0.01361(6) 0.01253(6) 0.01446(6) -0.00205(4) -0.00352(4) -0.00381(4)
O1 0.0162(7) 0.0201(7) 0.0204(7) -0.0012(6) -0.0029(6) -0.0058(6)
O2 0.0186(7) 0.0199(7) 0.0162(7) -0.0042(5) -0.0011(5) -0.0068(6)
O3 0.0336(9) 0.0408(10) 0.0249(8) -0.0123(7) -0.0080(7) -0.0152(8)
N1 0.0206(8) 0.0147(8) 0.0160(8) -0.0004(6) -0.0031(6) -0.0081(6)
O4 0.0182(7) 0.0200(7) 0.0243(7) -0.0014(6) -0.0075(6) -0.0064(6)
O5 0.0174(7) 0.0169(7) 0.0278(8) -0.0041(6) -0.0061(6) -0.0038(6)
O6 0.0300(9) 0.0276(9) 0.0507(12) 0.0002(8) -0.0136(8) -0.0188(8)
N2 0.0173(8) 0.0196(8) 0.0201(8) -0.0042(6) -0.0021(6) -0.0082(7)
O7 0.0202(7) 0.0173(7) 0.0214(7) -0.0029(6) -0.0059(6) -0.0031(6)
O8 0.0253(8) 0.0172(7) 0.0190(7) -0.0034(6) -0.0050(6) -0.0052(6)
O9 0.0436(11) 0.0297(9) 0.0167(7) -0.0004(6) -0.0126(7) -0.0126(8)
N3 0.0208(8) 0.0199(8) 0.0170(8) -0.0014(6) -0.0060(6) -0.0083(7)
N4 0.0138(7) 0.0135(7) 0.0173(8) -0.0019(6) -0.0033(6) -0.0037(6)
N5 0.0174(8) 0.0150(8) 0.0172(8) -0.0033(6) -0.0046(6) -0.0023(6)
C1 0.0140(9) 0.0161(9) 0.0199(9) -0.0001(7) -0.0043(7) -0.0027(7)
C2 0.0175(9) 0.0155(9) 0.0228(10) 0.0021(7) -0.0054(8) -0.0038(7)
O10 0.0151(6) 0.0158(7) 0.0189(7) 0.0014(5) -0.0020(5) -0.0053(5)
C3 0.0199(9) 0.0197(9) 0.0199(9) 0.0045(7) -0.0039(8) -0.0093(8)
C4 0.0209(10) 0.0225(10) 0.0169(9) 0.0013(7) -0.0025(8) -0.0097(8)
O11 0.0163(7) 0.0193(7) 0.0197(7) -0.0019(6) -0.0040(5) -0.0042(6)
C5 0.0170(9) 0.0196(10) 0.0208(9) -0.0049(7) -0.0002(7) -0.0054(8)
C6 0.0148(9) 0.0196(10) 0.0248(10) -0.0058(8) -0.0042(8) -0.0041(8)
C7 0.0197(10) 0.0139(9) 0.0233(10) -0.0049(7) -0.0025(8) -0.0014(8)
C8 0.0229(10) 0.0138(9) 0.0257(10) -0.0001(8) -0.0049(8) -0.0024(8)
O12 0.0198(7) 0.0131(6) 0.0200(7) 0.0002(5) -0.0034(6) -0.0059(6)
C9 0.0274(11) 0.0150(9) 0.0226(10) 0.0020(7) -0.0031(8) -0.0096(8)
C10 0.0232(10) 0.0194(9) 0.0219(10) -0.0004(8) -0.0034(8) -0.0127(8)
O13 0.0169(7) 0.0158(7) 0.0197(7) -0.0013(5) -0.0048(5) -0.0053(5)
C11 0.0149(9) 0.0199(9) 0.0202(9) 0.0015(7) -0.0028(7) -0.0071(7)
C12 0.0155(9) 0.0177(9) 0.0166(9) -0.0019(7) -0.0019(7) -0.0038(7)

loop_
_atom_type_symbol
_atom_type_description
_atom_type_scat_dispersion_real
_atom_type_scat_dispersion_imag
_atom_type_scat_source
C C 0.0033 0.0016 'International Tables Vol C Tables 4.2.6.8 and 6.1.1.4'
N N 0.0061 0.0033 'International Tables Vol C Tables 4.2.6.8 and 6.1.1.4'
O O 0.0106 0.0060 'International Tables Vol C Tables 4.2.6.8 and 6.1.1.4'
Nd Nd -0.1943 3.0179 'International Tables Vol C Tables 4.2.6.8 and 6.1.1.4'
H H 0.0000 0.0000 'International Tables Vol C Tables 4.2.6.8 and 6.1.1.4'

loop_
_geom_angle_atom_site_label_1
_geom_angle_atom_site_label_2
_geom_angle_atom_site_label_3
_geom_angle
O2 Nd O8 125.36(5)
O2 Nd O4 121.48(5)
O8 Nd O4 106.03(5)
O2 Nd O1 49.02(5)
O8 Nd O1 124.33(5)
O4 Nd O1 121.54(5)
O2 Nd O5 165.99(5)
O8 Nd O5 68.48(5)
O4 Nd O5 48.92(5)
O1 Nd O5 123.61(5)
O2 Nd O7 125.24(5)
O8 Nd O7 48.62(5)
O4 Nd O7 69.28(5)
O1 Nd O7 168.98(5)
O5 Nd O7 64.17(5)
O2 Nd N4 71.94(5)
O8 Nd N4 108.16(5)
O4 Nd N4 66.63(5)
O1 Nd N4 115.77(5)
O5 Nd N4 107.43(5)
O7 Nd N4 65.01(5)
O2 Nd N5 117.40(5)
O8 Nd N5 66.47(5)
O4 Nd N5 106.77(5)
O1 Nd N5 73.14(5)
O5 Nd N5 63.74(5)
O7 Nd N5 106.86(5)
N4 Nd N5 170.64(6)
O2 Nd O12 70.81(5)
O8 Nd O12 64.10(5)
O4 Nd O12 167.61(5)
O1 Nd O12 64.10(5)
O5 Nd O12 118.72(5)
O7 Nd O12 105.76(5)
N4 Nd O12 122.46(5)
N5 Nd O12 63.08(5)
O2 Nd O13 61.71(5)
O8 Nd O13 69.90(5)
O4 Nd O13 124.93(5)
O1 Nd O13 100.58(5)
O5 Nd O13 131.19(5)
O7 Nd O13 69.54(5)
N4 Nd O13 63.63(5)
N5 Nd O13 119.08(5)
O12 Nd O13 60.51(5)
O2 Nd O10 63.48(5)
O8 Nd O10 166.82(5)
O4 Nd O10 61.78(5)
O1 Nd O10 68.68(5)
O5 Nd O10 103.36(5)
O7 Nd O10 118.90(5)
N4 Nd O10 63.46(5)
N5 Nd O10 120.21(5)
O12 Nd O10 128.66(5)
O13 Nd O10 111.93(5)
O2 Nd O11 100.86(5)
O8 Nd O11 122.39(5)
O4 Nd O11 67.46(5)
O1 Nd O11 61.66(5)
O5 Nd O11 66.74(5)
O7 Nd O11 128.52(5)
N4 Nd O11 118.42(5)
N5 Nd O11 62.21(5)
O12 Nd O11 110.50(5)
O13 Nd O11 161.76(5)
O10 Nd O11 59.60(4)
N1 O1 Nd 96.32(11)
N1 O2 Nd 97.92(12)
O3 N1 O2 121.33(19)
O3 N1 O1 122.00(18)
O2 N1 O1 116.66(17)
N2 O4 Nd 97.56(12)
N2 O5 Nd 96.16(12)
O6 N2 O5 121.77(19)
O6 N2 O4 121.61(19)
O5 N2 O4 116.63(18)
N3 O7 Nd 96.04(12)
N3 O8 Nd 98.73(12)
O9 N3 O8 121.96(19)
O9 N3 O7 121.59(19)
O8 N3 O7 116.45(17)
C1 N4 C12 112.13(17)
C1 N4 Nd 113.61(12)
C12 N4 Nd 114.40(12)
C7 N5 C6 111.36(17)
C7 N5 Nd 113.37(13)
C6 N5 Nd 115.98(13)
N4 C1 C2 110.11(17)
O10 C2 C1 109.59(16)
C3 O10 C2 109.59(16)
C3 O10 Nd 118.78(12)
C2 O10 Nd 114.90(12)
O10 C3 C4 108.68(17)
O11 C4 C3 108.43(17)
C4 O11 C5 110.81(16)
C4 O11 Nd 115.46(12)
C5 O11 Nd 114.65(12)
O11 C5 C6 107.93(17)
N5 C6 C5 110.61(18)
N5 C7 C8 110.25(18)
O12 C8 C7 109.12(17)
C9 O12 C8 109.79(16)
C9 O12 Nd 118.95(12)
C8 O12 Nd 116.84(12)
O12 C9 C10 108.62(17)
O13 C10 C9 108.54(18)
C10 O13 C11 109.81(16)
C10 O13 Nd 115.61(12)
C11 O13 Nd 114.66(11)
O13 C11 C12 107.95(17)
N4 C12 C11 110.31(17)

loop_
_geom_bond_atom_site_label_1
_geom_bond_atom_site_label_2
_geom_bond_distance
Nd O2 2.5857(16)
Nd O8 2.5919(16)
Nd O4 2.5935(17)
Nd O1 2.6168(16)
Nd O5 2.6238(16)
Nd O7 2.6439(16)
Nd N4 2.6481(18)
Nd N5 2.6793(18)
Nd O12 2.7193(15)
Nd O13 2.7340(15)
Nd O10 2.7577(15)
Nd O11 2.8175(16)
O1 N1 1.270(2)
O2 N1 1.266(2)
O3 N1 1.222(2)
O4 N2 1.270(2)
O5 N2 1.268(2)
O6 N2 1.223(2)
O7 N3 1.271(2)
O8 N3 1.265(2)
O9 N3 1.228(2)
N4 C1 1.471(3)
N4 C12 1.478(3)
N5 C7 1.470(3)
N5 C6 1.483(3)
C1 C2 1.507(3)
C2 O10 1.437(3)
O10 C3 1.435(2)
C3 C4 1.500(3)
C4 O11 1.430(3)
O11 C5 1.443(3)
C5 C6 1.509(3)
C7 C8 1.503(3)
C8 O12 1.441(3)
O12 C9 1.435(3)
C9 C10 1.488(3)
C10 O13 1.441(3)
O13 C11 1.447(3)
C11 C12 1.506(3)
